data_4035750
loop_
_publ_author_name
'Ma, Tsz-Kan'
'Elliott, Daniel C.'
'Reid, Stephanie'
'White, Andrew J. P.'
'Parsons, Philip J.'
'Barrett, Anthony G. M.'

_publ_section_title
;
 Meroterpenoid Synthesis via Sequential Polyketide Aromatization and
 Cationic Polyene Cyclization: Total Syntheses of (+)-Hongoquercin A and B
 and Related Meroterpenoids.
;
_journal_issue 21
_journal_name_full 'The Journal of organic chemistry'
_journal_page_first 13276
_journal_page_last 13286
_journal_paper_doi 10.1021/acs.joc.8b02095
_journal_volume 83
_journal_year 2018
_chemical_formula_moiety 'C21 H28 O4'
_chemical_formula_sum 'C21 H28 O4'
_chemical_formula_weight 344.43
_space_group_crystal_system monoclinic
_space_group_IT_number 14
_space_group_name_Hall '-P 2yn'
_space_group_name_H-M_alt 'P 1 21/n 1'
_atom_sites_solution_hydrogens geom
_audit_creation_method SHELXL-2014/7
_cell_angle_alpha 90
_cell_angle_beta 110.718(7)
_cell_angle_gamma 90
_cell_formula_units_Z 4
_cell_length_a 11.1181(7)
_cell_length_b 12.8001(6)
_cell_length_c 13.9682(7)
_cell_measurement_reflns_used 1749
_cell_measurement_temperature 173(2)
_cell_measurement_theta_max 27.5680
_cell_measurement_theta_min 2.6910
_cell_volume 1859.30(19)
_computing_cell_refinement 'CrysAlisPro, Rigaku OD'
_computing_data_collection 'CrysAlisPro, Rigaku OD'
_computing_data_reduction 'CrysAlisPro, Rigaku OD'
_computing_molecular_graphics 'Bruker SHELXTL'
_computing_publication_material 'CIFTAB-2014 (Sheldrick, 2014)'
_computing_structure_refinement 'SHELXL-2014/7 (Sheldrick, 2014)'
_computing_structure_solution 'SHELXS-2014 (Sheldrick, 2014)'
_diffrn_ambient_temperature 173(2)
_diffrn_detector_area_resol_mean 16.0382
_diffrn_measured_fraction_theta_full 0.990
_diffrn_measured_fraction_theta_max 0.820
_diffrn_measurement_device_type 'Agilent Xcalibur 3 E'
_diffrn_measurement_method 'omega scans'
_diffrn_radiation_type MoK\a
_diffrn_radiation_wavelength 0.71073
_diffrn_reflns_av_R_equivalents 0.0226
_diffrn_reflns_av_unetI/netI 0.0471
_diffrn_reflns_Laue_measured_fraction_full 0.990
_diffrn_reflns_Laue_measured_fraction_max 0.820
_diffrn_reflns_limit_h_max 10
_diffrn_reflns_limit_h_min -14
_diffrn_reflns_limit_k_max 9
_diffrn_reflns_limit_k_min -16
_diffrn_reflns_limit_l_max 17
_diffrn_reflns_limit_l_min -17
_diffrn_reflns_number 6444
_diffrn_reflns_point_group_measured_fraction_full 0.990
_diffrn_reflns_point_group_measured_fraction_max 0.820
_diffrn_reflns_theta_full 25.242
_diffrn_reflns_theta_max 28.074
_diffrn_reflns_theta_min 2.523
_diffrn_source 'Enhance (Mo) X-ray Source'
_exptl_absorpt_coefficient_mu 0.084
_exptl_absorpt_correction_T_max 0.997
_exptl_absorpt_correction_T_min 0.974
_exptl_absorpt_correction_type analytical
_exptl_absorpt_process_details
; 
CrysAlisPro 1.171.38.43 (Rigaku Oxford Diffraction, 2015) 
Analytical numeric absorption correction using a multifaceted crystal 
model based on expressions derived by R.C. Clark & J.S. Reid. 
(Clark, R. C. & Reid, J. S. (1995). Acta Cryst. A51, 887-897) 
Empirical absorption correction using spherical harmonics, 
implemented in SCALE3 ABSPACK scaling algorithm. 
;
_exptl_crystal_colour Colourless
_exptl_crystal_density_diffrn 1.230
_exptl_crystal_description tablets
_exptl_crystal_F_000 744
_exptl_crystal_size_max 0.42
_exptl_crystal_size_mid 0.22
_exptl_crystal_size_min 0.04
_refine_diff_density_max 0.182
_refine_diff_density_min -0.191
_refine_diff_density_rms 0.043
_refine_ls_extinction_method none
_refine_ls_goodness_of_fit_ref 1.043
_refine_ls_hydrogen_treatment constr
_refine_ls_matrix_type full
_refine_ls_number_parameters 232
_refine_ls_number_reflns 3715
_refine_ls_number_restraints 0
_refine_ls_restrained_S_all 1.043
_refine_ls_R_factor_all 0.0721
_refine_ls_R_factor_gt 0.0460
_refine_ls_shift/su_max 0.001
_refine_ls_shift/su_mean 0.000
_refine_ls_structure_factor_coef Fsqd
_refine_ls_weighting_details 'w=1/[\s^2^(Fo^2^)+(0.0402P)^2^+0.2087P] where P=(Fo^2^+2Fc^2^)/3'
_refine_ls_weighting_scheme calc
_refine_ls_wR_factor_gt 0.0929
_refine_ls_wR_factor_ref 0.1055
_reflns_Friedel_coverage 0.000
_reflns_number_gt 2712
_reflns_number_total 3715
_reflns_threshold_expression 'I > 2\s(I)'
_cod_data_source_file jo8b02095_si_004.cif
_cod_data_source_block 48
_cod_original_sg_symbol_H-M 'P 21/n'
_cod_database_code 4035750
_shelx_shelxl_version_number 2014/7
_shelx_space_group_comment
; 
The symmetry employed for this shelxl refinement is uniquely defined 
by the following loop, which should always be used as a source of 
symmetry information in preference to the above space-group names. 
They are only intended as comments. 
;

loop_
_space_group_symop_operation_xyz
'x, y, z'
'-x+1/2, y+1/2, -z+1/2'
'-x, -y, -z'
'x-1/2, -y-1/2, z-1/2'

loop_
_atom_site_label
_atom_site_type_symbol
_atom_site_fract_x
_atom_site_fract_y
_atom_site_fract_z
_atom_site_U_iso_or_equiv
_atom_site_adp_type
_atom_site_occupancy
_atom_site_site_symmetry_order
_atom_site_calc_flag
_atom_site_refinement_flags_posn
_atom_site_refinement_flags_adp
O1 O 1.13716(10) 0.29136(10) 0.80516(9) 0.0379(3) Uani 1 1 d . .
C1 C 1.03165(15) 0.28073(13) 0.74057(12) 0.0255(4) Uani 1 1 d . .
O2 O 1.01905(10) 0.20841(9) 0.66611(8) 0.0269(3) Uani 1 1 d . .
C3 C 0.90250(14) 0.20653(12) 0.57710(11) 0.0221(4) Uani 1 1 d . .
O4 O 0.79375(9) 0.21210(8) 0.60886(8) 0.0230(3) Uani 1 1 d . .
C5 C 0.79659(14) 0.29476(12) 0.67196(11) 0.0202(3) Uani 1 1 d . .
C6 C 0.67832(14) 0.33273(12) 0.66884(11) 0.0208(3) Uani 1 1 d . .
C7 C 0.55364(14) 0.29282(13) 0.59299(12) 0.0240(4) Uani 1 1 d . .
H7A H 0.5324 0.2244 0.6160 0.029 Uiso 1 1 calc R U
H7B H 0.5623 0.2831 0.5254 0.029 Uiso 1 1 calc R U
C8 C 0.44608(14) 0.37080(12) 0.58352(11) 0.0213(3) Uani 1 1 d . .
H8A H 0.4704 0.4353 0.5542 0.026 Uiso 1 1 calc R U
C9 C 0.31231(15) 0.33959(12) 0.50600(12) 0.0238(4) Uani 1 1 d . .
C10 C 0.21704(15) 0.42682(13) 0.50642(12) 0.0272(4) Uani 1 1 d . .
H10A H 0.2395 0.4909 0.4768 0.033 Uiso 1 1 calc R U
H10B H 0.1294 0.4055 0.4621 0.033 Uiso 1 1 calc R U
C11 C 0.21618(15) 0.45176(14) 0.61270(12) 0.0296(4) Uani 1 1 d . .
H11A H 0.1898 0.3891 0.6418 0.036 Uiso 1 1 calc R U
H11B H 0.1532 0.5080 0.6079 0.036 Uiso 1 1 calc R U
C12 C 0.34944(15) 0.48649(14) 0.68267(13) 0.0306(4) Uani 1 1 d . .
H12A H 0.3732 0.5517 0.6556 0.037 Uiso 1 1 calc R U
H12B H 0.3477 0.5014 0.7517 0.037 Uiso 1 1 calc R U
C13 C 0.44983(14) 0.40318(13) 0.69059(12) 0.0239(4) Uani 1 1 d . .
O14 O 0.57269(10) 0.45754(9) 0.74157(8) 0.0294(3) Uani 1 1 d . .
C15 C 0.68112(14) 0.41304(13) 0.73600(11) 0.0229(4) Uani 1 1 d . .
C16 C 0.79679(15) 0.45663(13) 0.80037(12) 0.0268(4) Uani 1 1 d . .
H16A H 0.7948 0.5133 0.8437 0.032 Uiso 1 1 calc R U
C17 C 0.91355(15) 0.41888(13) 0.80204(12) 0.0254(4) Uani 1 1 d . .
C18 C 0.91380(14) 0.33449(12) 0.73700(11) 0.0220(4) Uani 1 1 d . .
C19 C 0.90130(15) 0.29533(13) 0.50615(12) 0.0266(4) Uani 1 1 d . .
H19A H 0.9075 0.3618 0.5424 0.040 Uiso 1 1 calc R U
H19B H 0.8211 0.2936 0.4468 0.040 Uiso 1 1 calc R U
H19C H 0.9745 0.2884 0.4831 0.040 Uiso 1 1 calc R U
C20 C 0.89849(16) 0.10072(13) 0.52944(13) 0.0294(4) Uani 1 1 d . .
H20A H 0.9752 0.0914 0.5111 0.044 Uiso 1 1 calc R U
H20B H 0.8213 0.0953 0.4677 0.044 Uiso 1 1 calc R U
H20C H 0.8964 0.0465 0.5784 0.044 Uiso 1 1 calc R U
C21 C 0.32049(16) 0.33509(15) 0.39918(12) 0.0340(4) Uani 1 1 d . .
H21A H 0.3607 0.3992 0.3865 0.051 Uiso 1 1 calc R U
H21B H 0.2338 0.3285 0.3480 0.051 Uiso 1 1 calc R U
H21C H 0.3723 0.2747 0.3946 0.051 Uiso 1 1 calc R U
C22 C 0.26308(16) 0.23321(13) 0.52745(14) 0.0315(4) Uani 1 1 d . .
H22A H 0.3287 0.1797 0.5342 0.047 Uiso 1 1 calc R U
H22B H 0.1842 0.2149 0.4707 0.047 Uiso 1 1 calc R U
H22C H 0.2450 0.2371 0.5911 0.047 Uiso 1 1 calc R U
C23 C 0.44395(16) 0.31505(14) 0.76150(12) 0.0328(4) Uani 1 1 d . .
H23A H 0.5061 0.2608 0.7615 0.049 Uiso 1 1 calc R U
H23B H 0.3572 0.2852 0.7377 0.049 Uiso 1 1 calc R U
H23C H 0.4648 0.3423 0.8311 0.049 Uiso 1 1 calc R U
C24 C 1.03528(16) 0.46779(15) 0.87410(14) 0.0395(5) Uani 1 1 d . .
H24A H 1.0806 0.4174 0.9275 0.059 Uiso 1 1 calc R U
H24B H 1.0137 0.5300 0.9057 0.059 Uiso 1 1 calc R U
H24C H 1.0906 0.4878 0.8359 0.059 Uiso 1 1 calc R U

loop_
_atom_site_aniso_label
_atom_site_aniso_U_11
_atom_site_aniso_U_22
_atom_site_aniso_U_33
_atom_site_aniso_U_23
_atom_site_aniso_U_13
_atom_site_aniso_U_12
O1 0.0203(7) 0.0529(8) 0.0340(7) -0.0019(6) 0.0015(5) 0.0048(6)
C1 0.0231(9) 0.0306(9) 0.0239(8) 0.0048(8) 0.0095(7) 0.0016(7)
O2 0.0206(6) 0.0324(6) 0.0261(6) 0.0026(5) 0.0064(5) 0.0080(5)
C3 0.0168(8) 0.0259(8) 0.0247(8) 0.0014(7) 0.0088(6) 0.0040(7)
O4 0.0196(6) 0.0247(6) 0.0279(6) -0.0034(5) 0.0125(5) 0.0005(5)
C5 0.0223(9) 0.0200(8) 0.0209(8) 0.0018(7) 0.0108(6) 0.0013(7)
C6 0.0186(8) 0.0234(8) 0.0214(8) 0.0008(7) 0.0081(6) 0.0000(7)
C7 0.0210(9) 0.0267(9) 0.0256(8) -0.0043(7) 0.0096(7) 0.0001(7)
C8 0.0201(8) 0.0226(8) 0.0230(8) -0.0005(7) 0.0100(6) -0.0002(7)
C9 0.0203(9) 0.0252(9) 0.0251(8) -0.0007(7) 0.0070(7) 0.0003(7)
C10 0.0209(9) 0.0274(9) 0.0318(9) 0.0048(7) 0.0075(7) 0.0023(7)
C11 0.0218(9) 0.0318(10) 0.0360(10) 0.0016(8) 0.0113(7) 0.0079(7)
C12 0.0270(10) 0.0342(10) 0.0331(9) -0.0054(8) 0.0138(8) 0.0045(8)
C13 0.0176(8) 0.0301(9) 0.0242(8) -0.0045(7) 0.0076(7) -0.0006(7)
O14 0.0193(6) 0.0365(7) 0.0327(6) -0.0141(5) 0.0096(5) -0.0002(5)
C15 0.0209(9) 0.0257(8) 0.0236(8) -0.0006(7) 0.0097(7) 0.0019(7)
C16 0.0257(9) 0.0292(9) 0.0252(8) -0.0069(8) 0.0087(7) -0.0017(7)
C17 0.0226(9) 0.0288(9) 0.0237(8) -0.0004(7) 0.0070(7) -0.0027(7)
C18 0.0169(8) 0.0270(9) 0.0225(8) 0.0036(7) 0.0074(6) -0.0007(7)
C19 0.0256(9) 0.0295(9) 0.0250(8) 0.0016(7) 0.0094(7) 0.0038(7)
C20 0.0295(10) 0.0269(9) 0.0358(10) -0.0004(8) 0.0164(8) 0.0055(7)
C21 0.0287(10) 0.0442(11) 0.0250(9) -0.0041(8) 0.0044(7) 0.0025(8)
C22 0.0223(9) 0.0270(9) 0.0413(10) -0.0008(8) 0.0066(8) 0.0004(7)
C23 0.0276(10) 0.0468(11) 0.0256(9) 0.0046(8) 0.0115(7) 0.0042(8)
C24 0.0282(10) 0.0427(11) 0.0433(11) -0.0129(9) 0.0073(8) -0.0049(8)

loop_
_atom_type_symbol
_atom_type_description
_atom_type_scat_dispersion_real
_atom_type_scat_dispersion_imag
_atom_type_scat_source
C C 0.0033 0.0016 'International Tables Vol C Tables 4.2.6.8 and 6.1.1.4'
H H 0.0000 0.0000 'International Tables Vol C Tables 4.2.6.8 and 6.1.1.4'
O O 0.0106 0.0060 'International Tables Vol C Tables 4.2.6.8 and 6.1.1.4'

loop_
_geom_angle_atom_site_label_1
_geom_angle_atom_site_label_2
_geom_angle_atom_site_label_3
_geom_angle
O1 C1 O2 117.20(14)
O1 C1 C18 126.36(15)
O2 C1 C18 116.36(13)
C1 O2 C3 119.17(12)
O4 C3 O2 109.38(12)
O4 C3 C20 106.66(12)
O2 C3 C20 105.87(12)
O4 C3 C19 110.81(12)
O2 C3 C19 110.52(12)
C20 C3 C19 113.39(13)
C5 O4 C3 114.12(12)
O4 C5 C6 116.37(13)
O4 C5 C18 120.28(13)
C6 C5 C18 123.32(15)
C15 C6 C5 116.40(14)
C15 C6 C7 121.55(14)
C5 C6 C7 121.98(14)
C6 C7 C8 109.70(13)
C7 C8 C13 109.93(12)
C7 C8 C9 114.85(13)
C13 C8 C9 115.96(12)
C21 C9 C22 107.79(13)
C21 C9 C10 108.04(13)
C22 C9 C10 110.42(13)
C21 C9 C8 108.53(12)
C22 C9 C8 114.34(13)
C10 C9 C8 107.55(13)
C11 C10 C9 113.41(12)
C10 C11 C12 110.28(13)
C13 C12 C11 111.37(14)
O14 C13 C23 106.39(12)
O14 C13 C12 103.62(13)
C23 C13 C12 111.66(13)
O14 C13 C8 107.39(11)
C23 C13 C8 116.20(14)
C12 C13 C8 110.60(12)
C15 O14 C13 117.63(12)
O14 C15 C6 122.80(14)
O14 C15 C16 115.36(14)
C6 C15 C16 121.80(14)
C17 C16 C15 121.18(16)
C16 C17 C18 118.28(14)
C16 C17 C24 118.92(16)
C18 C17 C24 122.79(14)
C5 C18 C17 118.95(14)
C5 C18 C1 117.98(15)
C17 C18 C1 122.87(14)

loop_
_geom_bond_atom_site_label_1
_geom_bond_atom_site_label_2
_geom_bond_distance
O1 C1 1.2082(18)
C1 O2 1.3620(19)
C1 C18 1.465(2)
O2 C3 1.4442(17)
C3 O4 1.4294(17)
C3 C20 1.503(2)
C3 C19 1.505(2)
O4 C5 1.3703(18)
C5 C6 1.388(2)
C5 C18 1.395(2)
C6 C15 1.385(2)
C6 C7 1.505(2)
C7 C8 1.527(2)
C8 C13 1.538(2)
C8 C9 1.551(2)
C9 C21 1.528(2)
C9 C22 1.536(2)
C9 C10 1.540(2)
C10 C11 1.522(2)
C11 C12 1.524(2)
C12 C13 1.519(2)
C13 O14 1.4727(18)
C13 C23 1.518(2)
O14 C15 1.3602(17)
C15 C16 1.398(2)
C16 C17 1.378(2)
C17 C18 1.412(2)
C17 C24 1.508(2)
